data_7006928
loop_
_publ_author_name
'Chow, Hoi Shan'
'Constable, Edwin C.'
'Housecroft, Catherine E.'
'Neuburger, Markus'
'Schaffner, Silvia'

_publ_section_title
;
 Ligands and complexes with supramolecular aromatic-aromatic
 interactions: iron(II) and ruthenium(II) complexes of
 2,2':6',2''-terpyridines with pendant naphthalene groups.
;
_journal_issue 23
_journal_name_full 'Dalton transactions (Cambridge, England : 2003)'
_journal_page_first 2881
_journal_page_last 2890
_journal_paper_doi 10.1039/b515610f
_journal_year 2006
_chemical_formula_moiety 'C52 H38 N6 O2 Ru, 2(F6 P), C2 H3 N'
_chemical_formula_sum 'C54 H41 F12 N7 O2 P2 Ru'
_chemical_formula_weight 1210.96
_space_group_IT_number 2
_symmetry_cell_setting triclinic
_symmetry_space_group_name_Hall '-P 1'
_symmetry_space_group_name_H-M 'P -1'
_atom_sites_solution_hydrogens geom
_atom_sites_solution_primary direct
_audit_creation_date 05-10-26
_audit_creation_method CRYSTALS_ver_12.24
_cell_angle_alpha 85.459(11)
_cell_angle_beta 86.045(7)
_cell_angle_gamma 76.722(7)
_cell_formula_units_Z 2
_cell_length_a 12.5716(7)
_cell_length_b 13.6977(16)
_cell_length_c 14.845(2)
_cell_measurement_reflns_used 14117
_cell_measurement_temperature 173
_cell_measurement_theta_max 30
_cell_measurement_theta_min 3
_cell_volume 2476.8(5)
_computing_cell_refinement 'Denzo/Scalepack (Otwinowski & Minor, 1996)'
_computing_data_collection 'COLLECT (Nonius BV, 1997)'
_computing_data_reduction 'Denzo/Scalepack (Otwinowski & Minor, 1996)'
_computing_molecular_graphics 'CAMERON (Watkin et al 1996)'
_computing_publication_material 'CRYSTALS (Betteridge et al 2003)'
_computing_structure_refinement 'CRYSTALS (Betteridge et al 2003)'
_computing_structure_solution 'USER DEFINED STRUCTURE SOLUTION'
_diffrn_ambient_temperature 173
_diffrn_measured_fraction_theta_full 0.995
_diffrn_measured_fraction_theta_max 0.991
_diffrn_measurement_device_type 'Nonius Kappa CCD'
_diffrn_measurement_method '\f & \w scans'
_diffrn_radiation_monochromator graphite
_diffrn_radiation_type 'Mo K\a'
_diffrn_radiation_wavelength 0.71073
_diffrn_reflns_av_R_equivalents 0.072
_diffrn_reflns_limit_h_max 17
_diffrn_reflns_limit_h_min -17
_diffrn_reflns_limit_k_max 19
_diffrn_reflns_limit_k_min -19
_diffrn_reflns_limit_l_max 20
_diffrn_reflns_limit_l_min -20
_diffrn_reflns_number 62842
_diffrn_reflns_theta_full 29.099
_diffrn_reflns_theta_max 29.999
_diffrn_reflns_theta_min 3.063
_diffrn_standards_number 0
_exptl_absorpt_coefficient_mu 0.479
_exptl_absorpt_correction_T_max 0.91
_exptl_absorpt_correction_T_min 0.88
_exptl_absorpt_correction_type multi-scan
_exptl_absorpt_process_details 'Denzo/Scalepack (Otwinowski & Minor, 1996)'
_exptl_crystal_colour purple
_exptl_crystal_density_diffrn 1.624
_exptl_crystal_description plate
_exptl_crystal_F_000 1224
_exptl_crystal_size_max 0.35
_exptl_crystal_size_mid 0.27
_exptl_crystal_size_min 0.20
_refine_diff_density_max 0.48
_refine_diff_density_min -0.48
_refine_ls_extinction_method None
_refine_ls_goodness_of_fit_ref 1.1327
_refine_ls_hydrogen_treatment constr
_refine_ls_matrix_type full
_refine_ls_number_parameters 703
_refine_ls_number_reflns 9830
_refine_ls_number_restraints 0
_refine_ls_R_factor_all 0.0641
_refine_ls_R_factor_gt 0.0335
_refine_ls_shift/su_max 0.001126
_refine_ls_structure_factor_coef F
_refine_ls_weighting_details
;
Method, part 1, Chebychev polynomial, (Watkin, 1994, Prince, 1982)
[weight] = 1.0/[A~0~*T~0~(x)+A~1~*T~1~(x) ... +A~n-1~]*T~n-1~(x)]
where A~i~ are the Chebychev coefficients listed below and x= Fcalc/Fmax
Method = Robust Weighting (Prince, 1982)
W = [weight] * [1-(deltaF/6*sigmaF)^2^]^2^
A~i~ are:
1.97 -1.05 1.07
;
_refine_ls_weighting_scheme calc
_refine_ls_wR_factor_all 0.0483
_refine_ls_wR_factor_gt 0.0298
_refine_ls_wR_factor_ref 0.0298
_reflns_limit_h_max 17
_reflns_limit_h_min -17
_reflns_limit_k_max 19
_reflns_limit_k_min -19
_reflns_limit_l_max 20
_reflns_limit_l_min 0
_reflns_number_gt 9830
_reflns_number_total 14311
_reflns_threshold_expression I>3.00u(I)
_oxford_diffrn_Wilson_B_factor 0.00
_oxford_diffrn_Wilson_scale 0.00
_oxford_refine_ls_scale 0.9545(6)
_oxford_structure_analysis_title '2161231 hsc74_193k'
_cod_data_source_file b515610f.txt
_cod_data_source_block hsc74_193k
_cod_depositor_comments
;
The following automatic conversions were performed:
'_symmetry_cell_setting' value 'Triclinic' changed to 'triclinic'
according to '/home/saulius/struct/CIF-dictionaries/cif_core.dic'
dictionary named 'cif_core.dic' version 2.4.1 from 2010-06-29.

Automatic conversion script
Id: cif_fix_enum 1527 2010-12-29 10:47:43Z saulius 
;
_cod_database_code 7006928

loop_
_symmetry_equiv_pos_as_xyz
x,y,z
-x,-y,-z

loop_
_atom_site_label
_atom_site_type_symbol
_atom_site_fract_x
_atom_site_fract_y
_atom_site_fract_z
_atom_site_U_iso_or_equiv
_atom_site_occupancy
_atom_site_adp_type
_atom_site_refinement_flags_posn
_atom_site_refinement_flags_adp
_atom_site_refinement_flags_occupancy
_atom_site_disorder_assembly
_atom_site_disorder_group
_atom_site_attached_hydrogens
Ru1 Ru 0.291044(14) 0.184065(13) 0.247769(11) 0.0167 1.0000 Uani . . . . . .
N1 N 0.36573(13) 0.06388(12) 0.33322(11) 0.0194 1.0000 Uani . . . . . .
N2 N 0.19506(13) 0.20627(12) 0.35929(11) 0.0190 1.0000 Uani . . . . . .
N3 N 0.17454(13) 0.30860(12) 0.20689(11) 0.0199 1.0000 Uani . . . . . .
N4 N 0.21497(13) 0.09810(12) 0.17685(11) 0.0200 1.0000 Uani . . . . . .
N5 N 0.38659(13) 0.16848(12) 0.13627(10) 0.0175 1.0000 Uani . . . . . .
N6 N 0.40048(14) 0.27007(13) 0.27078(11) 0.0211 1.0000 Uani . . . . . .
N7 N 0.3090(5) 0.3844(3) -0.0852(2) 0.1151 1.0000 Uani . . . . . .
C1 C 0.45203(16) -0.01097(16) 0.31415(14) 0.0239 1.0000 Uani . . . . . .
C2 C 0.49280(17) -0.08818(16) 0.37663(15) 0.0263 1.0000 Uani . . . . . .
C3 C 0.44314(17) -0.09004(16) 0.46229(15) 0.0253 1.0000 Uani . . . . . .
C4 C 0.35410(17) -0.01384(15) 0.48347(13) 0.0222 1.0000 Uani . . . . . .
C5 C 0.31640(15) 0.06194(14) 0.41857(13) 0.0187 1.0000 Uani . . . . . .
C6 C 0.22162(15) 0.14535(15) 0.43419(12) 0.0188 1.0000 Uani . . . . . .
C7 C 0.16192(16) 0.16477(15) 0.51506(13) 0.0218 1.0000 Uani . . . . . .
C8 C 0.07486(16) 0.24824(16) 0.51759(13) 0.0214 1.0000 Uani . . . . . .
C9 C 0.04590(16) 0.30915(15) 0.43945(13) 0.0216 1.0000 Uani . . . . . .
C10 C 0.10965(15) 0.28592(15) 0.36052(13) 0.0194 1.0000 Uani . . . . . .
C11 C 0.09433(16) 0.34167(15) 0.27174(13) 0.0207 1.0000 Uani . . . . . .
C12 C 0.00586(18) 0.41960(17) 0.25200(15) 0.0273 1.0000 Uani . . . . . .
C13 C -0.00214(19) 0.46531(18) 0.16592(16) 0.0327 1.0000 Uani . . . . . .
C14 C 0.07907(19) 0.43269(18) 0.10073(15) 0.0299 1.0000 Uani . . . . . .
C15 C 0.16623(18) 0.35475(16) 0.12355(13) 0.0252 1.0000 Uani . . . . . .
C16 C 0.12020(17) 0.07078(16) 0.19855(14) 0.0248 1.0000 Uani . . . . . .
C17 C 0.07436(18) 0.01735(18) 0.14305(16) 0.0301 1.0000 Uani . . . . . .
C18 C 0.12876(19) -0.01115(18) 0.06225(15) 0.0301 1.0000 Uani . . . . . .
C19 C 0.22580(18) 0.01748(16) 0.03765(14) 0.0252 1.0000 Uani . . . . . .
C20 C 0.26659(16) 0.07316(15) 0.09505(12) 0.0197 1.0000 Uani . . . . . .
C21 C 0.36296(16) 0.11505(14) 0.07044(12) 0.0186 1.0000 Uani . . . . . .
C22 C 0.42080(17) 0.11134(15) -0.01196(13) 0.0209 1.0000 Uani . . . . . .
C23 C 0.50305(16) 0.16505(15) -0.02671(13) 0.0214 1.0000 Uani . . . . . .
C24 C 0.52862(16) 0.21741(15) 0.04219(13) 0.0221 1.0000 Uani . . . . . .
C25 C 0.46687(16) 0.21840(15) 0.12330(13) 0.0193 1.0000 Uani . . . . . .
C26 C 0.47572(16) 0.27612(15) 0.20084(13) 0.0208 1.0000 Uani . . . . . .
C27 C 0.55078(19) 0.33497(19) 0.20313(16) 0.0316 1.0000 Uani . . . . . .
C28 C 0.5503(2) 0.3900(2) 0.27690(17) 0.0366 1.0000 Uani . . . . . .
C29 C 0.4742(2) 0.38404(19) 0.34748(16) 0.0331 1.0000 Uani . . . . . .
C30 C 0.40184(18) 0.32366(17) 0.34258(14) 0.0270 1.0000 Uani . . . . . .
C31 C -0.06444(17) 0.35004(16) 0.60697(13) 0.0237 1.0000 Uani . . . . . .
C32 C -0.10538(16) 0.35559(16) 0.70421(13) 0.0228 1.0000 Uani . . . . . .
C33 C -0.05272(18) 0.29560(16) 0.77278(14) 0.0254 1.0000 Uani . . . . . .
C34 C -0.09381(18) 0.30543(16) 0.86373(14) 0.0262 1.0000 Uani . . . . . .
C35 C -0.0397(2) 0.24675(19) 0.93610(16) 0.0361 1.0000 Uani . . . . . .
C36 C -0.0793(3) 0.2597(2) 1.02353(17) 0.0433 1.0000 Uani . . . . . .
C37 C -0.1752(2) 0.3319(2) 1.04223(16) 0.0428 1.0000 Uani . . . . . .
C38 C -0.2302(2) 0.3891(2) 0.97451(16) 0.0373 1.0000 Uani . . . . . .
C39 C -0.19169(19) 0.37819(17) 0.88265(15) 0.0287 1.0000 Uani . . . . . .
C40 C -0.24435(19) 0.43801(18) 0.81057(16) 0.0315 1.0000 Uani . . . . . .
C41 C -0.20286(18) 0.42741(17) 0.72375(15) 0.0284 1.0000 Uani . . . . . .
C42 C 0.62348(19) 0.23126(18) -0.13342(14) 0.0287 1.0000 Uani . . . . . .
C43 C 0.64639(17) 0.23613(16) -0.23339(14) 0.0242 1.0000 Uani . . . . . .
C44 C 0.57532(18) 0.30518(17) -0.28957(15) 0.0279 1.0000 Uani . . . . . .
C45 C 0.59735(18) 0.31356(17) -0.38053(15) 0.0282 1.0000 Uani . . . . . .
C46 C 0.69087(17) 0.25113(16) -0.42063(14) 0.0240 1.0000 Uani . . . . . .
C47 C 0.7150(2) 0.25680(18) -0.51502(15) 0.0310 1.0000 Uani . . . . . .
C48 C 0.8046(2) 0.1940(2) -0.55259(16) 0.0363 1.0000 Uani . . . . . .
C49 C 0.8746(2) 0.12399(19) -0.49775(17) 0.0357 1.0000 Uani . . . . . .
C50 C 0.85530(19) 0.11698(17) -0.40626(16) 0.0306 1.0000 Uani . . . . . .
C51 C 0.76220(17) 0.17997(16) -0.36516(14) 0.0227 1.0000 Uani . . . . . .
C52 C 0.73796(17) 0.17534(16) -0.27084(14) 0.0236 1.0000 Uani . . . . . .
C53 C 0.2735(4) 0.2582(3) -0.1905(3) 0.0745 1.0000 Uani . . . . . .
C54 C 0.2913(3) 0.3295(3) -0.1322(2) 0.0612 1.0000 Uani . . . . . .
O1 O 0.02330(12) 0.26349(11) 0.59915(9) 0.0249 1.0000 Uani . . . . . .
O2 O 0.55078(13) 0.16328(12) -0.11093(10) 0.0273 1.0000 Uani . . . . . .
P1 P 0.26690(5) 0.44145(4) 0.58244(4) 0.0279 1.0000 Uani . . . . . .
P2 P 0.75432(5) 0.02872(5) 0.22796(4) 0.0299 1.0000 Uani . . . . . .
F1 F 0.36904(13) 0.48168(13) 0.53726(13) 0.0542 1.0000 Uani . . . . . .
F2 F 0.16541(13) 0.40211(13) 0.62864(12) 0.0495 1.0000 Uani . . . . . .
F3 F 0.31731(15) 0.43477(13) 0.67820(11) 0.0520 1.0000 Uani . . . . . .
F4 F 0.21827(17) 0.44773(15) 0.48561(12) 0.0631 1.0000 Uani . . . . . .
F5 F 0.20318(13) 0.55418(11) 0.59643(12) 0.0485 1.0000 Uani . . . . . .
F6 F 0.33080(14) 0.32899(12) 0.56752(12) 0.0522 1.0000 Uani . . . . . .
F7 F 0.73118(14) -0.06082(14) 0.29586(10) 0.0529 1.0000 Uani . . . . . .
F8 F 0.77588(18) 0.11614(15) 0.15837(14) 0.0689 1.0000 Uani . . . . . .
F9 F 0.65539(11) 0.01745(13) 0.16997(9) 0.0412 1.0000 Uani . . . . . .
F10 F 0.85362(14) 0.03681(17) 0.28527(13) 0.0653 1.0000 Uani . . . . . .
F11 F 0.83614(12) -0.05098(12) 0.16800(10) 0.0421 1.0000 Uani . . . . . .
F12 F 0.67155(14) 0.10637(14) 0.28758(12) 0.0577 1.0000 Uani . . . . . .
H11 H 0.4865 -0.0103 0.2544 0.0276 1.0000 Uiso R . . . . .
H21 H 0.5550 -0.1401 0.3604 0.0315 1.0000 Uiso R . . . . .
H31 H 0.4701 -0.1434 0.5066 0.0306 1.0000 Uiso R . . . . .
H41 H 0.3185 -0.0132 0.5428 0.0265 1.0000 Uiso R . . . . .
H71 H 0.1805 0.1216 0.5685 0.0257 1.0000 Uiso R . . . . .
H91 H -0.0159 0.3654 0.4403 0.0249 1.0000 Uiso R . . . . .
H121 H -0.0497 0.4416 0.2983 0.0303 1.0000 Uiso R . . . . .
H131 H -0.0636 0.5190 0.1513 0.0374 1.0000 Uiso R . . . . .
H141 H 0.0753 0.4638 0.0404 0.0337 1.0000 Uiso R . . . . .
H151 H 0.2230 0.3325 0.0782 0.0291 1.0000 Uiso R . . . . .
H161 H 0.0824 0.0897 0.2552 0.0289 1.0000 Uiso R . . . . .
H171 H 0.0057 0.0001 0.1607 0.0353 1.0000 Uiso R . . . . .
H181 H 0.0998 -0.0506 0.0236 0.0364 1.0000 Uiso R . . . . .
H191 H 0.2645 -0.0007 -0.0188 0.0303 1.0000 Uiso R . . . . .
H221 H 0.4051 0.0725 -0.0584 0.0237 1.0000 Uiso R . . . . .
H241 H 0.5874 0.2518 0.0339 0.0259 1.0000 Uiso R . . . . .
H271 H 0.6032 0.3373 0.1533 0.0381 1.0000 Uiso R . . . . .
H281 H 0.6018 0.4317 0.2791 0.0456 1.0000 Uiso R . . . . .
H291 H 0.4716 0.4221 0.3995 0.0399 1.0000 Uiso R . . . . .
H301 H 0.3503 0.3188 0.3926 0.0316 1.0000 Uiso R . . . . .
H311 H -0.0386 0.4093 0.5872 0.0281 1.0000 Uiso R . . . . .
H312 H -0.1225 0.3448 0.5702 0.0281 1.0000 Uiso R . . . . .
H331 H 0.0126 0.2458 0.7591 0.0306 1.0000 Uiso R . . . . .
H351 H 0.0260 0.1970 0.9238 0.0423 1.0000 Uiso R . . . . .
H361 H -0.0411 0.2191 1.0721 0.0511 1.0000 Uiso R . . . . .
H371 H -0.2018 0.3403 1.1040 0.0527 1.0000 Uiso R . . . . .
H381 H -0.2963 0.4377 0.9887 0.0470 1.0000 Uiso R . . . . .
H401 H -0.3105 0.4873 0.8227 0.0364 1.0000 Uiso R . . . . .
H411 H -0.2400 0.4691 0.6752 0.0324 1.0000 Uiso R . . . . .
H421 H 0.6909 0.2065 -0.1038 0.0371 1.0000 Uiso R . . . . .
H422 H 0.5893 0.2969 -0.1141 0.0371 1.0000 Uiso R . . . . .
H441 H 0.5106 0.3471 -0.2633 0.0325 1.0000 Uiso R . . . . .
H451 H 0.5490 0.3622 -0.4178 0.0328 1.0000 Uiso R . . . . .
H471 H 0.6677 0.3054 -0.5531 0.0387 1.0000 Uiso R . . . . .
H481 H 0.8197 0.1985 -0.6169 0.0454 1.0000 Uiso R . . . . .
H491 H 0.9370 0.0798 -0.5250 0.0437 1.0000 Uiso R . . . . .
H501 H 0.9047 0.0691 -0.3692 0.0364 1.0000 Uiso R . . . . .
H521 H 0.7865 0.1285 -0.2322 0.0285 1.0000 Uiso R . . . . .
H531 H 0.3440 0.2284 -0.2173 0.0871 1.0000 Uiso R . . . . .
H532 H 0.2459 0.2080 -0.1533 0.0871 1.0000 Uiso R . . . . .
H533 H 0.2237 0.2875 -0.2365 0.0871 1.0000 Uiso R . . . . .

loop_
_atom_site_aniso_label
_atom_site_aniso_U_11
_atom_site_aniso_U_22
_atom_site_aniso_U_33
_atom_site_aniso_U_23
_atom_site_aniso_U_13
_atom_site_aniso_U_12
Ru1 0.01654(7) 0.01953(7) 0.01337(6) -0.00132(5) 0.00298(5) -0.00395(5)
N1 0.0182(7) 0.0215(8) 0.0184(7) -0.0025(6) 0.0024(6) -0.0047(6)
N2 0.0189(8) 0.0209(8) 0.0165(7) -0.0005(6) 0.0015(6) -0.0043(6)
N3 0.0205(8) 0.0223(8) 0.0178(7) -0.0014(6) 0.0014(6) -0.0072(6)
N4 0.0186(8) 0.0208(8) 0.0192(8) 0.0007(6) 0.0012(6) -0.0031(6)
N5 0.0174(8) 0.0186(8) 0.0167(7) -0.0016(6) 0.0016(6) -0.0051(6)
N6 0.0225(8) 0.0223(8) 0.0173(7) -0.0032(6) -0.0005(6) -0.0021(7)
N7 0.198(5) 0.070(2) 0.057(2) -0.0207(18) -0.009(3) 0.018(3)
C1 0.0201(9) 0.0268(10) 0.0245(10) -0.0047(8) 0.0039(8) -0.0052(8)
C2 0.0204(10) 0.0232(10) 0.0344(11) -0.0034(8) -0.0003(8) -0.0030(8)
C3 0.0255(10) 0.0219(10) 0.0297(10) 0.0019(8) -0.0064(8) -0.0073(8)
C4 0.0231(9) 0.0253(10) 0.0201(9) 0.0001(7) -0.0015(7) -0.0094(8)
C5 0.0172(8) 0.0202(9) 0.0193(9) -0.0030(7) 0.0014(7) -0.0058(7)
C6 0.0185(9) 0.0217(9) 0.0165(8) -0.0016(7) 0.0009(7) -0.0057(7)
C7 0.0227(9) 0.0258(10) 0.0160(8) -0.0002(7) 0.0021(7) -0.0051(8)
C8 0.0226(9) 0.0263(10) 0.0160(8) -0.0044(7) 0.0053(7) -0.0079(8)
C9 0.0177(9) 0.0243(10) 0.0215(9) -0.0026(7) 0.0029(7) -0.0030(7)
C10 0.0180(9) 0.0218(9) 0.0181(8) -0.0016(7) 0.0019(7) -0.0047(7)
C11 0.0211(9) 0.0227(9) 0.0181(9) -0.0015(7) 0.0007(7) -0.0049(7)
C12 0.0240(10) 0.0275(11) 0.0279(10) 0.0000(8) 0.0010(8) -0.0021(8)
C13 0.0296(11) 0.0312(12) 0.0337(12) 0.0047(9) -0.0046(9) -0.0008(9)
C14 0.0305(11) 0.0341(12) 0.0233(10) 0.0086(9) -0.0038(8) -0.0061(9)
C15 0.0281(10) 0.0302(11) 0.0176(9) 0.0012(8) 0.0015(8) -0.0088(9)
C16 0.0200(9) 0.0285(10) 0.0249(10) 0.0032(8) 0.0043(8) -0.0068(8)
C17 0.0209(10) 0.0369(12) 0.0341(11) 0.0034(9) -0.0018(8) -0.0119(9)
C18 0.0302(11) 0.0356(12) 0.0292(11) -0.0010(9) -0.0053(9) -0.0163(10)
C19 0.0266(10) 0.0293(11) 0.0222(9) -0.0016(8) -0.0016(8) -0.0113(9)
C20 0.0200(9) 0.0225(9) 0.0167(8) 0.0005(7) 0.0005(7) -0.0061(7)
C21 0.0197(9) 0.0185(9) 0.0173(8) -0.0008(7) 0.0013(7) -0.0043(7)
C22 0.0256(10) 0.0209(9) 0.0166(8) -0.0040(7) 0.0024(7) -0.0063(8)
C23 0.0216(9) 0.0240(10) 0.0177(9) -0.0024(7) 0.0068(7) -0.0053(8)
C24 0.0208(9) 0.0260(10) 0.0211(9) -0.0043(8) 0.0043(7) -0.0088(8)
C25 0.0186(9) 0.0215(9) 0.0178(8) -0.0024(7) 0.0014(7) -0.0048(7)
C26 0.0206(9) 0.0234(9) 0.0183(9) -0.0033(7) 0.0005(7) -0.0046(7)
C27 0.0274(11) 0.0413(13) 0.0307(11) -0.0088(10) 0.0032(9) -0.0168(10)
C28 0.0386(13) 0.0413(14) 0.0372(13) -0.0105(11) -0.0025(10) -0.0211(11)
C29 0.0343(12) 0.0371(13) 0.0300(11) -0.0136(10) -0.0040(9) -0.0076(10)
C30 0.0294(11) 0.0312(11) 0.0199(9) -0.0074(8) -0.0001(8) -0.0042(9)
C31 0.0217(9) 0.0279(10) 0.0204(9) -0.0037(8) 0.0064(7) -0.0045(8)
C32 0.0214(9) 0.0270(10) 0.0215(9) -0.0071(8) 0.0061(7) -0.0090(8)
C33 0.0259(10) 0.0272(10) 0.0238(10) -0.0069(8) 0.0050(8) -0.0077(8)
C34 0.0330(11) 0.0258(10) 0.0230(10) -0.0041(8) 0.0028(8) -0.0135(9)
C35 0.0441(14) 0.0350(13) 0.0294(11) -0.0011(9) 0.0011(10) -0.0108(11)
C36 0.0589(17) 0.0488(16) 0.0241(11) 0.0018(11) -0.0024(11) -0.0173(13)
C37 0.0541(16) 0.0571(17) 0.0229(11) -0.0100(11) 0.0105(11) -0.0256(14)
C38 0.0410(13) 0.0472(14) 0.0286(11) -0.0143(10) 0.0157(10) -0.0211(11)
C39 0.0319(11) 0.0317(11) 0.0267(10) -0.0110(9) 0.0095(9) -0.0159(9)
C40 0.0263(11) 0.0342(12) 0.0330(11) -0.0124(9) 0.0084(9) -0.0042(9)
C41 0.0257(11) 0.0300(11) 0.0282(11) -0.0068(9) 0.0040(8) -0.0036(9)
C42 0.0324(11) 0.0333(11) 0.0242(10) -0.0052(9) 0.0094(8) -0.0170(9)
C43 0.0264(10) 0.0266(10) 0.0223(9) -0.0027(8) 0.0056(8) -0.0133(8)
C44 0.0224(10) 0.0275(11) 0.0336(11) -0.0037(9) 0.0035(8) -0.0062(8)
C45 0.0258(10) 0.0289(11) 0.0295(11) 0.0026(9) -0.0019(8) -0.0069(9)
C46 0.0258(10) 0.0281(10) 0.0217(9) 0.0008(8) -0.0011(8) -0.0142(8)
C47 0.0390(13) 0.0369(12) 0.0217(10) 0.0025(9) -0.0040(9) -0.0186(10)
C48 0.0478(14) 0.0460(14) 0.0220(10) -0.0084(10) 0.0089(10) -0.0258(12)
C49 0.0362(13) 0.0381(13) 0.0346(12) -0.0118(10) 0.0153(10) -0.0139(10)
C50 0.0289(11) 0.0293(11) 0.0321(11) -0.0041(9) 0.0075(9) -0.0054(9)
C51 0.0230(10) 0.0241(10) 0.0222(9) -0.0023(7) 0.0027(7) -0.0088(8)
C52 0.0244(10) 0.0249(10) 0.0219(9) 0.0021(8) 0.0018(8) -0.0087(8)
C53 0.087(3) 0.067(2) 0.075(3) 0.030(2) -0.029(2) -0.034(2)
C54 0.074(2) 0.0521(19) 0.0412(16) 0.0067(14) 0.0083(15) 0.0122(17)
O1 0.0251(7) 0.0296(8) 0.0165(6) -0.0031(6) 0.0081(5) -0.0015(6)
O2 0.0339(8) 0.0332(8) 0.0191(7) -0.0070(6) 0.0112(6) -0.0180(7)
P1 0.0240(3) 0.0292(3) 0.0296(3) -0.0027(2) 0.0006(2) -0.0043(2)
P2 0.0269(3) 0.0410(3) 0.0223(3) -0.0064(2) 0.0014(2) -0.0080(2)
F1 0.0395(9) 0.0469(9) 0.0702(11) 0.0019(8) 0.0238(8) -0.0074(7)
F2 0.0369(8) 0.0520(10) 0.0650(11) -0.0060(8) 0.0068(7) -0.0235(7)
F3 0.0644(11) 0.0584(10) 0.0421(9) 0.0031(8) -0.0195(8) -0.0294(9)
F4 0.0734(13) 0.0719(13) 0.0399(9) -0.0013(9) -0.0207(9) -0.0038(10)
F5 0.0389(8) 0.0323(8) 0.0674(11) -0.0039(7) 0.0165(8) 0.0006(6)
F6 0.0546(10) 0.0324(8) 0.0649(11) -0.0090(7) -0.0009(8) 0.0013(7)
F7 0.0563(10) 0.0639(11) 0.0330(8) 0.0134(7) 0.0036(7) -0.0097(9)
F8 0.0825(14) 0.0560(11) 0.0726(13) 0.0127(10) 0.0115(11) -0.0352(10)
F9 0.0300(7) 0.0663(10) 0.0279(7) -0.0059(7) -0.0031(6) -0.0110(7)
F10 0.0414(9) 0.1042(16) 0.0569(11) -0.0424(11) -0.0082(8) -0.0160(10)
F11 0.0312(7) 0.0584(10) 0.0364(8) -0.0188(7) 0.0063(6) -0.0066(7)
F12 0.0489(10) 0.0663(12) 0.0537(10) -0.0309(9) 0.0027(8) 0.0035(8)

loop_
_atom_type_symbol
_atom_type_scat_dispersion_real
_atom_type_scat_dispersion_imag
_atom_type_scat_Cromer_Mann_a1
_atom_type_scat_Cromer_Mann_b1
_atom_type_scat_Cromer_Mann_a2
_atom_type_scat_Cromer_Mann_b2
_atom_type_scat_Cromer_Mann_a3
_atom_type_scat_Cromer_Mann_b3
_atom_type_scat_Cromer_Mann_a4
_atom_type_scat_Cromer_Mann_b4
_atom_type_scat_Cromer_Mann_c
_atom_type_scat_source
C 0.0033 0.0016 2.3100 20.8439 1.0200 10.2075 1.5886 0.5687 0.8650 51.6512 0.2156 'International Tables Vol C 4.2.6.8 and 6.1.1.4'
H 0.0000 0.0000 0.4930 10.5109 0.3229 26.1257 0.1402 3.1424 0.0408 57.7997 0.0030 'International Tables Vol C 4.2.6.8 and 6.1.1.4'
Ru -1.4200 0.8360 19.2674 0.8085 12.9182 8.4347 4.8634 24.7997 1.5676 94.2928 5.3787 'International Tables Vol C 4.2.6.8 and 6.1.1.4'
N 0.0061 0.0033 12.2126 0.0057 3.1322 9.8933 2.0125 28.9975 1.1663 0.5826 -11.5290 'International Tables Vol C 4.2.6.8 and 6.1.1.4'
O 0.0106 0.0060 3.0485 13.2771 2.2868 5.7011 1.5463 0.3239 0.8670 32.9089 0.2508 'International Tables Vol C 4.2.6.8 and 6.1.1.4'
P 0.0900 0.0950 6.4345 1.9067 4.1791 27.1570 1.7800 0.5260 1.4908 68.1645 1.1149 'International Tables Vol C 4.2.6.8 and 6.1.1.4'
F 0.0140 0.0100 3.5392 10.2825 2.6412 4.2944 1.5170 0.2615 1.0243 26.1476 0.2776 'International Tables Vol C 4.2.6.8 and 6.1.1.4'

loop_
_geom_angle_atom_site_label_1
_geom_angle_site_symmetry_1
_geom_angle_atom_site_label_2
_geom_angle_site_symmetry_2
_geom_angle_atom_site_label_3
_geom_angle_site_symmetry_3
_geom_angle
_geom_angle_publ_flag
N1 . Ru1 . N2 . 78.74(7) yes
N1 . Ru1 . N3 . 157.33(6) yes
N2 . Ru1 . N3 . 78.70(7) yes
N1 . Ru1 . N4 . 94.28(7) yes
N2 . Ru1 . N4 . 102.55(7) yes
N3 . Ru1 . N4 . 88.47(7) yes
N1 . Ru1 . N5 . 103.08(7) yes
N2 . Ru1 . N5 . 177.41(7) yes
N3 . Ru1 . N5 . 99.54(7) yes
N4 . Ru1 . N5 . 79.23(7) yes
N1 . Ru1 . N6 . 93.53(7) yes
N2 . Ru1 . N6 . 99.49(7) yes
N3 . Ru1 . N6 . 92.33(7) yes
N4 . Ru1 . N6 . 157.66(6) yes
N5 . Ru1 . N6 . 78.62(7) yes
Ru1 . N1 . C1 . 128.22(13) yes
Ru1 . N1 . C5 . 113.92(13) yes
C1 . N1 . C5 . 117.84(17) yes
Ru1 . N2 . C6 . 119.14(13) yes
Ru1 . N2 . C10 . 119.22(13) yes
C6 . N2 . C10 . 121.47(16) yes
Ru1 . N3 . C11 . 114.56(13) yes
Ru1 . N3 . C15 . 126.92(14) yes
C11 . N3 . C15 . 118.37(18) yes
Ru1 . N4 . C16 . 128.22(14) yes
Ru1 . N4 . C20 . 113.71(13) yes
C16 . N4 . C20 . 117.91(18) yes
Ru1 . N5 . C21 . 119.01(13) yes
Ru1 . N5 . C25 . 119.65(13) yes
C21 . N5 . C25 . 121.03(16) yes
Ru1 . N6 . C26 . 114.16(13) yes
Ru1 . N6 . C30 . 127.98(14) yes
C26 . N6 . C30 . 117.74(18) yes
N1 . C1 . C2 . 122.75(19) yes
N1 . C1 . H11 . 118.231 no
C2 . C1 . H11 . 119.020 no
C1 . C2 . C3 . 119.34(19) yes
C1 . C2 . H21 . 120.155 no
C3 . C2 . H21 . 120.500 no
C2 . C3 . C4 . 118.95(19) yes
C2 . C3 . H31 . 120.529 no
C4 . C3 . H31 . 120.523 no
C3 . C4 . C5 . 119.54(19) yes
C3 . C4 . H41 . 120.517 no
C5 . C4 . H41 . 119.942 no
C4 . C5 . N1 . 121.58(18) yes
C4 . C5 . C6 . 123.58(17) yes
N1 . C5 . C6 . 114.84(17) yes
C5 . C6 . N2 . 113.13(16) yes
C5 . C6 . C7 . 126.58(18) yes
N2 . C6 . C7 . 120.29(18) yes
C6 . C7 . C8 . 118.73(18) yes
C6 . C7 . H71 . 120.562 no
C8 . C7 . H71 . 120.702 no
C7 . C8 . C9 . 120.67(17) yes
C7 . C8 . O1 . 115.00(18) yes
C9 . C8 . O1 . 124.33(18) yes
C8 . C9 . C10 . 117.70(18) yes
C8 . C9 . H91 . 121.034 no
C10 . C9 . H91 . 121.263 no
C9 . C10 . N2 . 121.08(18) yes
C9 . C10 . C11 . 126.19(18) yes
N2 . C10 . C11 . 112.73(16) yes
C10 . C11 . N3 . 114.51(17) yes
C10 . C11 . C12 . 124.39(18) yes
N3 . C11 . C12 . 121.08(18) yes
C11 . C12 . C13 . 119.8(2) yes
C11 . C12 . H121 . 119.871 no
C13 . C12 . H121 . 120.291 no
C12 . C13 . C14 . 119.2(2) yes
C12 . C13 . H131 . 120.528 no
C14 . C13 . H131 . 120.316 no
C13 . C14 . C15 . 119.0(2) yes
C13 . C14 . H141 . 120.480 no
C15 . C14 . H141 . 120.473 no
C14 . C15 . N3 . 122.51(19) yes
C14 . C15 . H151 . 118.900 no
N3 . C15 . H151 . 118.593 no
N4 . C16 . C17 . 122.96(19) yes
N4 . C16 . H161 . 118.352 no
C17 . C16 . H161 . 118.686 no
C16 . C17 . C18 . 119.0(2) yes
C16 . C17 . H171 . 120.404 no
C18 . C17 . H171 . 120.602 no
C17 . C18 . C19 . 119.1(2) yes
C17 . C18 . H181 . 120.444 no
C19 . C18 . H181 . 120.411 no
C18 . C19 . C20 . 119.3(2) yes
C18 . C19 . H191 . 120.562 no
C20 . C19 . H191 . 120.116 no
C19 . C20 . N4 . 121.59(18) yes
C19 . C20 . C21 . 122.87(17) yes
N4 . C20 . C21 . 115.41(17) yes
C20 . C21 . N5 . 112.58(16) yes
C20 . C21 . C22 . 126.59(18) yes
N5 . C21 . C22 . 120.58(18) yes
C21 . C22 . C23 . 118.72(18) yes
C21 . C22 . H221 . 120.773 no
C23 . C22 . H221 . 120.504 no
C22 . C23 . C24 . 120.18(17) yes
C22 . C23 . O2 . 115.19(18) yes
C24 . C23 . O2 . 124.61(18) yes
C23 . C24 . C25 . 118.07(18) yes
C23 . C24 . H241 . 121.005 no
C25 . C24 . H241 . 120.928 no
C24 . C25 . N5 . 121.35(18) yes
C24 . C25 . C26 . 125.84(18) yes
N5 . C25 . C26 . 112.72(16) yes
C25 . C26 . N6 . 114.73(17) yes
C25 . C26 . C27 . 123.67(18) yes
N6 . C26 . C27 . 121.57(18) yes
C26 . C27 . C28 . 119.8(2) yes
C26 . C27 . H271 . 119.801 no
C28 . C27 . H271 . 120.354 no
C27 . C28 . C29 . 118.6(2) yes
C27 . C28 . H281 . 120.604 no
C29 . C28 . H281 . 120.774 no
C28 . C29 . C30 . 119.5(2) yes
C28 . C29 . H291 . 120.358 no
C30 . C29 . H291 . 120.177 no
C29 . C30 . N6 . 122.8(2) yes
C29 . C30 . H301 . 118.895 no
N6 . C30 . H301 . 118.344 no
C32 . C31 . O1 . 108.74(17) yes
C32 . C31 . H311 . 109.681 no
O1 . C31 . H311 . 109.543 no
C32 . C31 . H312 . 109.793 no
O1 . C31 . H312 . 109.604 no
H311 . C31 . H312 . 109.467 no
C31 . C32 . C33 . 123.08(18) yes
C31 . C32 . C41 . 117.19(19) yes
C33 . C32 . C41 . 119.74(19) yes
C32 . C33 . C34 . 120.7(2) yes
C32 . C33 . H331 . 119.534 no
C34 . C33 . H331 . 119.724 no
C33 . C34 . C35 . 122.1(2) yes
C33 . C34 . C39 . 119.0(2) yes
C35 . C34 . C39 . 118.9(2) yes
C34 . C35 . C36 . 121.0(2) yes
C34 . C35 . H351 . 119.306 no
C36 . C35 . H351 . 119.694 no
C35 . C36 . C37 . 120.1(3) yes
C35 . C36 . H361 . 119.838 no
C37 . C36 . H361 . 120.017 no
C36 . C37 . C38 . 120.7(2) yes
C36 . C37 . H371 . 119.177 no
C38 . C37 . H371 . 120.151 no
C37 . C38 . C39 . 121.0(2) yes
C37 . C38 . H381 . 119.432 no
C39 . C38 . H381 . 119.612 no
C38 . C39 . C34 . 118.4(2) yes
C38 . C39 . C40 . 122.8(2) yes
C34 . C39 . C40 . 118.79(19) yes
C39 . C40 . C41 . 121.0(2) yes
C39 . C40 . H401 . 119.366 no
C41 . C40 . H401 . 119.616 no
C32 . C41 . C40 . 120.7(2) yes
C32 . C41 . H411 . 119.457 no
C40 . C41 . H411 . 119.883 no
C43 . C42 . O2 . 108.42(17) yes
C43 . C42 . H421 . 109.423 no
O2 . C42 . H421 . 109.694 no
C43 . C42 . H422 . 110.076 no
O2 . C42 . H422 . 109.741 no
H421 . C42 . H422 . 109.467 no
C42 . C43 . C44 . 120.1(2) yes
C42 . C43 . C52 . 120.3(2) yes
C44 . C43 . C52 . 119.59(19) yes
C43 . C44 . C45 . 120.9(2) yes
C43 . C44 . H441 . 119.459 no
C45 . C44 . H441 . 119.658 no
C44 . C45 . C46 . 120.5(2) yes
C44 . C45 . H451 . 119.863 no
C46 . C45 . H451 . 119.678 no
C45 . C46 . C47 . 121.8(2) yes
C45 . C46 . C51 . 119.32(19) yes
C47 . C46 . C51 . 118.8(2) yes
C46 . C47 . C48 . 120.8(2) yes
C46 . C47 . H471 . 119.429 no
C48 . C47 . H471 . 119.750 no
C47 . C48 . C49 . 120.2(2) yes
C47 . C48 . H481 . 119.809 no
C49 . C48 . H481 . 120.028 no
C48 . C49 . C50 . 121.0(2) yes
C48 . C49 . H491 . 119.385 no
C50 . C49 . H491 . 119.663 no
C49 . C50 . C51 . 120.4(2) yes
C49 . C50 . H501 . 120.099 no
C51 . C50 . H501 . 119.532 no
C50 . C51 . C46 . 118.84(19) yes
C50 . C51 . C52 . 122.7(2) yes
C46 . C51 . C52 . 118.49(19) yes
C51 . C52 . C43 . 121.2(2) yes
C51 . C52 . H521 . 119.425 no
C43 . C52 . H521 . 119.349 no
C54 . C53 . H531 . 106.232 no
C54 . C53 . H532 . 107.107 no
H531 . C53 . H532 . 109.467 no
C54 . C53 . H533 . 113.048 no
H531 . C53 . H533 . 110.413 no
H532 . C53 . H533 . 110.412 no
C53 . C54 . N7 . 177.6(4) yes
C31 . O1 . C8 . 117.76(16) yes
C42 . O2 . C23 . 116.75(16) yes
F1 . P1 . F2 . 179.21(10) yes
F1 . P1 . F3 . 89.39(10) yes
F2 . P1 . F3 . 89.92(10) yes
F1 . P1 . F4 . 89.82(11) yes
F2 . P1 . F4 . 90.87(11) yes
F3 . P1 . F4 . 179.07(11) yes
F1 . P1 . F5 . 89.55(9) yes
F2 . P1 . F5 . 90.05(9) yes
F3 . P1 . F5 . 90.21(10) yes
F4 . P1 . F5 . 90.28(10) yes
F1 . P1 . F6 . 90.14(9) yes
F2 . P1 . F6 . 90.26(10) yes
F3 . P1 . F6 . 90.19(10) yes
F4 . P1 . F6 . 89.31(10) yes
F5 . P1 . F6 . 179.49(10) yes
F7 . P2 . F8 . 178.33(11) yes
F7 . P2 . F9 . 88.96(9) yes
F8 . P2 . F9 . 89.56(10) yes
F7 . P2 . F10 . 90.11(11) yes
F8 . P2 . F10 . 91.36(12) yes
F9 . P2 . F10 . 178.49(11) yes
F7 . P2 . F11 . 89.67(9) yes
F8 . P2 . F11 . 89.53(10) yes
F9 . P2 . F11 . 89.29(8) yes
F10 . P2 . F11 . 89.52(9) yes
F7 . P2 . F12 . 89.51(10) yes
F8 . P2 . F12 . 91.27(11) yes
F9 . P2 . F12 . 89.92(9) yes
F10 . P2 . F12 . 91.26(10) yes
F11 . P2 . F12 . 178.88(10) yes

loop_
_geom_bond_atom_site_label_1
_geom_bond_site_symmetry_1
_geom_bond_atom_site_label_2
_geom_bond_site_symmetry_2
_geom_bond_distance
_geom_bond_publ_flag
Ru1 . N1 . 2.0796(17) yes
Ru1 . N2 . 1.9812(16) yes
Ru1 . N3 . 2.0578(17) yes
Ru1 . N4 . 2.0645(17) yes
Ru1 . N5 . 1.9728(16) yes
Ru1 . N6 . 2.0664(17) yes
N1 . C1 . 1.342(3) yes
N1 . C5 . 1.373(2) yes
N2 . C6 . 1.349(2) yes
N2 . C10 . 1.344(2) yes
N3 . C11 . 1.369(2) yes
N3 . C15 . 1.343(3) yes
N4 . C16 . 1.340(3) yes
N4 . C20 . 1.367(2) yes
N5 . C21 . 1.354(2) yes
N5 . C25 . 1.339(2) yes
N6 . C26 . 1.366(2) yes
N6 . C30 . 1.344(3) yes
N7 . C54 . 1.132(5) yes
C1 . C2 . 1.379(3) yes
C1 . H11 . 0.960 no
C2 . C3 . 1.378(3) yes
C2 . H21 . 0.960 no
C3 . C4 . 1.381(3) yes
C3 . H31 . 0.960 no
C4 . C5 . 1.382(3) yes
C4 . H41 . 0.960 no
C5 . C6 . 1.469(3) yes
C6 . C7 . 1.382(3) yes
C7 . C8 . 1.390(3) yes
C7 . H71 . 0.960 no
C8 . C9 . 1.393(3) yes
C8 . O1 . 1.341(2) yes
C9 . C10 . 1.389(3) yes
C9 . H91 . 0.960 no
C10 . C11 . 1.471(3) yes
C11 . C12 . 1.383(3) yes
C12 . C13 . 1.377(3) yes
C12 . H121 . 0.960 no
C13 . C14 . 1.379(3) yes
C13 . H131 . 0.960 no
C14 . C15 . 1.383(3) yes
C14 . H141 . 0.960 no
C15 . H151 . 0.960 no
C16 . C17 . 1.379(3) yes
C16 . H161 . 0.960 no
C17 . C18 . 1.377(3) yes
C17 . H171 . 0.960 no
C18 . C19 . 1.382(3) yes
C18 . H181 . 0.960 no
C19 . C20 . 1.383(3) yes
C19 . H191 . 0.960 no
C20 . C21 . 1.468(3) yes
C21 . C22 . 1.378(3) yes
C22 . C23 . 1.397(3) yes
C22 . H221 . 0.960 no
C23 . C24 . 1.390(3) yes
C23 . O2 . 1.348(2) yes
C24 . C25 . 1.386(3) yes
C24 . H241 . 0.960 no
C25 . C26 . 1.471(3) yes
C26 . C27 . 1.378(3) yes
C27 . C28 . 1.377(3) yes
C27 . H271 . 0.960 no
C28 . C29 . 1.379(3) yes
C28 . H281 . 0.960 no
C29 . C30 . 1.372(3) yes
C29 . H291 . 0.960 no
C30 . H301 . 0.960 no
C31 . C32 . 1.501(3) yes
C31 . O1 . 1.428(2) yes
C31 . H311 . 0.960 no
C31 . H312 . 0.960 no
C32 . C33 . 1.364(3) yes
C32 . C41 . 1.413(3) yes
C33 . C34 . 1.417(3) yes
C33 . H331 . 0.960 no
C34 . C35 . 1.406(3) yes
C34 . C39 . 1.421(3) yes
C35 . C36 . 1.367(3) yes
C35 . H351 . 0.960 no
C36 . C37 . 1.400(4) yes
C36 . H361 . 0.960 no
C37 . C38 . 1.351(4) yes
C37 . H371 . 0.960 no
C38 . C39 . 1.423(3) yes
C38 . H381 . 0.960 no
C39 . C40 . 1.402(3) yes
C40 . C41 . 1.362(3) yes
C40 . H401 . 0.960 no
C41 . H411 . 0.960 no
C42 . C43 . 1.491(3) yes
C42 . O2 . 1.454(2) yes
C42 . H421 . 0.960 no
C42 . H422 . 0.960 no
C43 . C44 . 1.406(3) yes
C43 . C52 . 1.368(3) yes
C44 . C45 . 1.361(3) yes
C44 . H441 . 0.960 no
C45 . C46 . 1.411(3) yes
C45 . H451 . 0.960 no
C46 . C47 . 1.413(3) yes
C46 . C51 . 1.416(3) yes
C47 . C48 . 1.365(4) yes
C47 . H471 . 0.960 no
C48 . C49 . 1.395(4) yes
C48 . H481 . 0.960 no
C49 . C50 . 1.363(3) yes
C49 . H491 . 0.960 no
C50 . C51 . 1.417(3) yes
C50 . H501 . 0.960 no
C51 . C52 . 1.412(3) yes
C52 . H521 . 0.960 no
C53 . C54 . 1.419(5) yes
C53 . H531 . 0.960 no
C53 . H532 . 0.960 no
C53 . H533 . 0.960 no
P1 . F1 . 1.5969(16) yes
P1 . F2 . 1.5891(16) yes
P1 . F3 . 1.5837(16) yes
P1 . F4 . 1.5888(18) yes
P1 . F5 . 1.5903(16) yes
P1 . F6 . 1.5900(16) yes
P2 . F7 . 1.5914(17) yes
P2 . F8 . 1.5778(19) yes
P2 . F9 . 1.6028(15) yes
P2 . F10 . 1.5872(17) yes
P2 . F11 . 1.5981(15) yes
P2 . F12 . 1.5846(16) yes
